data_4072124
loop_
_publ_author_name
'Perekalin, Dmitry S.'
'Glukhov, Ivan V.'
'Holub, Josef'
'C\'isa\<rova, Ivana'
'\<St\'ibr, Bohumil'
'Kudinov, Alexander R.'

_publ_section_title
;
 Iron and Cobalt Complexes with Thiacarborane Ligands
;
_journal_issue 20
_journal_name_full Organometallics
_journal_page_first 5273
_journal_paper_doi 10.1021/om800601u
_journal_volume 27
_journal_year 2008
_chemical_formula_moiety 'C10 H24 B9 Fe N S'
_chemical_formula_sum 'C10 H24 B9 Fe N S'
_chemical_formula_weight 343.50
_chemical_name_systematic
; 
 ? 
;
_space_group_IT_number 61
_space_group_name_Hall '-P 2ac 2ab'
_symmetry_cell_setting orthorhombic
_symmetry_space_group_name_Hall '-P 2ac 2ab'
_symmetry_space_group_name_H-M 'P b c a'
_atom_sites_solution_hydrogens mixed
_atom_sites_solution_primary direct
_atom_sites_solution_secondary difmap
_audit_creation_method SHELXL-97
_cell_angle_alpha 90.00
_cell_angle_beta 90.00
_cell_angle_gamma 90.00
_cell_formula_units_Z 8
_cell_length_a 9.441(2)
_cell_length_b 15.717(4)
_cell_length_c 22.341(5)
_cell_measurement_reflns_used 603
_cell_measurement_temperature 120(2)
_cell_measurement_theta_max 20
_cell_measurement_theta_min 3
_cell_volume 3315.1(13)
_computing_cell_refinement 'SAINTPlus (Bruker, 1998a)'
_computing_data_collection 'SMART (Bruker, 1998b)'
_computing_data_reduction 'SAINTPlus (Bruker, 1998a)'
_computing_molecular_graphics 'SHELXTL ver. 5.1 (Sheldrick, 1998b)'
_computing_publication_material 'SHELXTL ver. 5.1 (Sheldrick, 1998b)'
_computing_structure_refinement 'SHELXTL ver. 5.1 (Sheldrick, 1998b)'
_computing_structure_solution 'SHELXTL ver. 5.1 (Sheldrick, 1998b)'
_diffrn_ambient_temperature 120(2)
_diffrn_measured_fraction_theta_full 0.999
_diffrn_measured_fraction_theta_max 0.999
_diffrn_measurement_device_type 'Bruker SMART 1000 CCD area detector'
_diffrn_measurement_method 'phi and omega scans'
_diffrn_radiation_monochromator graphite
_diffrn_radiation_source 'fine-focus sealed tube'
_diffrn_radiation_type MoK\a
_diffrn_radiation_wavelength 0.71073
_diffrn_reflns_av_R_equivalents 0.1595
_diffrn_reflns_av_sigmaI/netI 0.1133
_diffrn_reflns_limit_h_max 11
_diffrn_reflns_limit_h_min -11
_diffrn_reflns_limit_k_max 19
_diffrn_reflns_limit_k_min -17
_diffrn_reflns_limit_l_max 19
_diffrn_reflns_limit_l_min -27
_diffrn_reflns_number 19674
_diffrn_reflns_theta_full 26.00
_diffrn_reflns_theta_max 26.00
_diffrn_reflns_theta_min 2.59
_exptl_absorpt_coefficient_mu 1.021
_exptl_absorpt_correction_T_max 0.940
_exptl_absorpt_correction_T_min 0.885
_exptl_absorpt_correction_type multi-scan
_exptl_absorpt_process_details 'SADABS (Sheldrick, 1998a)'
_exptl_crystal_colour red
_exptl_crystal_density_diffrn 1.376
_exptl_crystal_density_method 'not measured'
_exptl_crystal_description prism
_exptl_crystal_F_000 1424
_exptl_crystal_size_max 0.12
_exptl_crystal_size_mid 0.10
_exptl_crystal_size_min 0.07
_refine_diff_density_max 0.594
_refine_diff_density_min -0.545
_refine_diff_density_rms 0.112
_refine_ls_extinction_method none
_refine_ls_goodness_of_fit_ref 1.039
_refine_ls_hydrogen_treatment mixed
_refine_ls_matrix_type full
_refine_ls_number_parameters 243
_refine_ls_number_reflns 3253
_refine_ls_number_restraints 4
_refine_ls_restrained_S_all 1.038
_refine_ls_R_factor_all 0.1347
_refine_ls_R_factor_gt 0.0537
_refine_ls_shift/su_max 0.000
_refine_ls_shift/su_mean 0.000
_refine_ls_structure_factor_coef Fsqd
_refine_ls_weighting_details 'calc w=1/[\s^2^(Fo^2^)+(0.0100P)^2^+20.0000P] where P=(Fo^2^+2Fc^2^)/3'
_refine_ls_weighting_scheme calc
_refine_ls_wR_factor_gt 0.1075
_refine_ls_wR_factor_ref 0.1629
_reflns_number_gt 1787
_reflns_number_total 3253
_reflns_threshold_expression I>2\s(I)
_cod_data_source_file om800601u_si_003.cif
_cod_data_source_block Fe1
_cod_depositor_comments
;
The following automatic conversions were performed:

'_symmetry_cell_setting' value 'Orthorhombic' changed to
'orthorhombic' according to
/home/saulius/struct/CIF-dictionaries/cif_core.dic dictionary named
'cif_core.dic' version 2.4.1 from 2010-06-29.

Automatic conversion script
Id: cif_fix_values 1715 2011-07-08 13:25:40Z adriana 
;
_cod_original_cell_volume 3315.1(14)
_cod_database_code 4072124

loop_
_symmetry_equiv_pos_as_xyz
'x, y, z'
'-x+1/2, -y, z+1/2'
'-x, y+1/2, -z+1/2'
'x+1/2, -y+1/2, -z'
'-x, -y, -z'
'x-1/2, y, -z-1/2'
'x, -y-1/2, z-1/2'
'-x-1/2, y-1/2, z'

loop_
_atom_site_label
_atom_site_type_symbol
_atom_site_fract_x
_atom_site_fract_y
_atom_site_fract_z
_atom_site_U_iso_or_equiv
_atom_site_adp_type
_atom_site_occupancy
_atom_site_symmetry_multiplicity
_atom_site_calc_flag
_atom_site_refinement_flags
_atom_site_disorder_assembly
_atom_site_disorder_group
Fe1 Fe 0.74084(8) 0.93058(5) 0.90447(4) 0.0191(2) Uani 1 1 d D . .
S2 S 0.7738(4) 0.83846(18) 0.83415(11) 0.0233(6) Uani 0.87 1 d PD A 1
B6 B 0.692(2) 0.7979(12) 0.9113(14) 0.022(4) Uani 0.87 1 d PD A 1
H6 H 0.7314 0.7593 0.9391 0.027 Uiso 0.87 1 d PR A 1
S2' S 0.671(4) 0.8009(18) 0.914(2) 0.0233(6) Uani 0.13 1 d PD A 2
B6' B 0.791(14) 0.830(6) 0.843(4) 0.022(4) Uani 0.13 1 d PD A 2
H6' H 0.8997 0.8426 0.8279 0.027 Uiso 0.13 1 d PR A 2
B3 B 0.6580(7) 0.9451(5) 0.8201(3) 0.0222(16) Uani 1 1 d . A .
H3 H 0.700(5) 0.990(3) 0.790(2) 0.009(14) Uiso 1 1 d . . .
C4 C 0.5351(6) 0.9572(4) 0.8755(3) 0.0191(13) Uani 1 1 d . A .
B5 B 0.5463(7) 0.8806(5) 0.9307(4) 0.0240(16) Uani 1 1 d . A .
H5 H 0.504(7) 0.896(4) 0.975(3) 0.036(19) Uiso 1 1 d . . .
B7 B 0.6076(7) 0.8418(5) 0.7817(3) 0.0262(17) Uani 1 1 d . . .
H7 H 0.617(6) 0.835(4) 0.732(3) 0.020(16) Uiso 1 1 d . . .
B8 B 0.4794(7) 0.9143(5) 0.8073(3) 0.0202(15) Uani 1 1 d . A .
H8 H 0.428(6) 0.947(4) 0.775(3) 0.026(17) Uiso 1 1 d . . .
B9 B 0.4091(7) 0.8748(5) 0.8758(3) 0.0223(16) Uani 1 1 d . . .
H9 H 0.301(6) 0.889(3) 0.888(2) 0.015(15) Uiso 1 1 d . . .
B10 B 0.4968(7) 0.7806(5) 0.8949(4) 0.0232(16) Uani 1 1 d . A .
H10 H 0.456(6) 0.737(4) 0.914(3) 0.017(15) Uiso 1 1 d . . .
B11 B 0.6171(7) 0.7553(5) 0.8372(4) 0.0235(16) Uani 1 1 d . A .
H11 H 0.651(5) 0.693(3) 0.822(3) 0.012(14) Uiso 1 1 d . . .
B12 B 0.4557(7) 0.8033(4) 0.8192(3) 0.0228(16) Uani 1 1 d . A .
H12 H 0.374(6) 0.766(3) 0.791(3) 0.015(14) Uiso 1 1 d . . .
C5 C 0.9136(7) 1.0097(5) 0.8971(3) 0.0363(17) Uani 1 1 d . A .
H5A H 0.9549 1.0304 0.8596 0.044 Uiso 1 1 calc R . .
C6 C 0.9531(6) 0.9342(4) 0.9275(3) 0.0331(16) Uani 1 1 d . A .
H6A H 1.0259 0.8937 0.9147 0.040 Uiso 1 1 calc R . .
C7 C 0.8704(6) 0.9279(4) 0.9792(3) 0.0292(15) Uani 1 1 d . A .
H7A H 0.8749 0.8826 1.0093 0.035 Uiso 1 1 calc R . .
C8 C 0.7810(6) 1.0005(4) 0.9808(3) 0.0289(15) Uani 1 1 d . A .
H8A H 0.7121 1.0138 1.0123 0.035 Uiso 1 1 calc R . .
C9 C 0.8091(7) 1.0505(4) 0.9302(3) 0.0340(17) Uani 1 1 d . A .
H9A H 0.7636 1.1046 0.9201 0.041 Uiso 1 1 calc R . .
N1 N 0.4812(5) 1.0374(3) 0.8951(2) 0.0236(12) Uani 1 1 d . . .
H1N H 0.5261 1.0617 0.9245 0.028 Uiso 1 1 d R A .
C10 C 0.4089(6) 1.1037(4) 0.8591(3) 0.0241(14) Uani 1 1 d . A .
C11 C 0.4023(6) 1.1817(4) 0.9001(3) 0.0302(15) Uani 1 1 d . . .
H11A H 0.4967 1.1999 0.9096 0.045 Uiso 1 1 calc R A .
H11B H 0.3532 1.1671 0.9363 0.045 Uiso 1 1 calc R . .
H11C H 0.3529 1.2269 0.8802 0.045 Uiso 1 1 calc R . .
C12 C 0.2563(6) 1.0765(4) 0.8447(3) 0.0282(13) Uani 1 1 d . . .
H12A H 0.2066 1.0649 0.8813 0.042 Uiso 1 1 calc R A .
H12B H 0.2578 1.0262 0.8204 0.042 Uiso 1 1 calc R . .
H12C H 0.2091 1.1214 0.8235 0.042 Uiso 1 1 calc R . .
C13 C 0.4881(7) 1.1289(4) 0.8018(3) 0.0299(16) Uani 1 1 d . . .
H13A H 0.5846 1.1425 0.8114 0.045 Uiso 1 1 calc R A .
H13B H 0.4432 1.1776 0.7841 0.045 Uiso 1 1 calc R . .
H13C H 0.4861 1.0823 0.7740 0.045 Uiso 1 1 calc R . .

loop_
_atom_site_aniso_label
_atom_site_aniso_U_11
_atom_site_aniso_U_22
_atom_site_aniso_U_33
_atom_site_aniso_U_23
_atom_site_aniso_U_13
_atom_site_aniso_U_12
Fe1 0.0187(4) 0.0187(4) 0.0198(4) -0.0003(3) -0.0025(4) -0.0007(4)
S2 0.0234(14) 0.0245(11) 0.0222(13) -0.0015(10) -0.0013(10) 0.0034(8)
B6 0.020(9) 0.024(5) 0.022(6) -0.002(4) 0.006(7) -0.008(5)
S2' 0.0234(14) 0.0245(11) 0.0222(13) -0.0015(10) -0.0013(10) 0.0034(8)
B6' 0.020(9) 0.024(5) 0.022(6) -0.002(4) 0.006(7) -0.008(5)
B3 0.023(3) 0.021(4) 0.023(4) -0.002(3) 0.002(3) 0.000(3)
C4 0.018(3) 0.023(3) 0.016(3) 0.001(3) -0.002(2) -0.003(2)
B5 0.023(3) 0.024(4) 0.025(4) 0.003(3) 0.000(3) 0.002(3)
B7 0.028(4) 0.034(5) 0.017(4) -0.005(3) -0.001(3) 0.006(3)
B8 0.023(3) 0.026(4) 0.011(4) 0.002(3) 0.000(3) 0.001(3)
B9 0.021(3) 0.027(4) 0.020(4) 0.003(3) -0.002(3) -0.003(3)
B10 0.023(3) 0.018(4) 0.029(5) 0.005(3) -0.004(3) -0.004(3)
B11 0.020(3) 0.020(4) 0.030(5) 0.001(3) -0.004(3) -0.002(3)
B12 0.025(3) 0.020(4) 0.023(4) 0.000(3) -0.005(3) 0.003(3)
C5 0.029(3) 0.045(4) 0.035(5) 0.005(3) -0.007(3) -0.017(3)
C6 0.018(3) 0.037(4) 0.044(5) -0.009(3) -0.003(3) 0.004(3)
C7 0.029(3) 0.029(4) 0.030(4) 0.004(3) -0.012(3) -0.006(3)
C8 0.020(3) 0.039(4) 0.028(4) -0.013(3) -0.007(3) -0.003(3)
C9 0.031(3) 0.023(4) 0.049(5) -0.004(3) -0.018(3) -0.006(3)
N1 0.030(3) 0.020(3) 0.021(3) -0.005(2) -0.005(2) 0.006(2)
C10 0.026(3) 0.023(3) 0.023(4) 0.000(3) -0.002(3) 0.002(3)
C11 0.032(3) 0.023(3) 0.035(4) 0.002(3) -0.002(3) 0.005(3)
C12 0.024(3) 0.032(3) 0.029(4) 0.000(3) -0.004(3) 0.004(3)
C13 0.037(4) 0.027(4) 0.025(4) 0.009(3) 0.002(3) 0.003(3)

loop_
_atom_type_symbol
_atom_type_description
_atom_type_scat_dispersion_real
_atom_type_scat_dispersion_imag
_atom_type_scat_source
C C 0.0033 0.0016 'International Tables Vol C Tables 4.2.6.8 and 6.1.1.4'
H H 0.0000 0.0000 'International Tables Vol C Tables 4.2.6.8 and 6.1.1.4'
B B 0.0013 0.0007 'International Tables Vol C Tables 4.2.6.8 and 6.1.1.4'
N N 0.0061 0.0033 'International Tables Vol C Tables 4.2.6.8 and 6.1.1.4'
S S 0.1246 0.1234 'International Tables Vol C Tables 4.2.6.8 and 6.1.1.4'
Fe Fe 0.3463 0.8444 'International Tables Vol C Tables 4.2.6.8 and 6.1.1.4'

loop_
_geom_angle_atom_site_label_1
_geom_angle_atom_site_label_2
_geom_angle_atom_site_label_3
_geom_angle
B3 Fe1 C5 99.3(3)
B3 Fe1 C8 140.3(3)
C5 Fe1 C8 66.3(3)
B3 Fe1 C6 126.4(3)
C5 Fe1 C6 40.1(3)
C8 Fe1 C6 66.5(3)
B3 Fe1 C7 165.4(3)
C5 Fe1 C7 66.9(3)
C8 Fe1 C7 40.1(2)
C6 Fe1 C7 39.5(3)
B3 Fe1 C9 105.8(3)
C5 Fe1 C9 39.3(3)
C8 Fe1 C9 39.6(3)
C6 Fe1 C9 66.7(3)
C7 Fe1 C9 67.1(3)
B3 Fe1 B5 88.0(3)
C5 Fe1 B5 161.8(3)
C8 Fe1 B5 97.5(3)
C6 Fe1 B5 142.6(3)
C7 Fe1 B5 106.6(3)
C9 Fe1 B5 122.6(3)
B3 Fe1 C4 48.6(2)
C5 Fe1 C4 126.3(3)
C8 Fe1 C4 108.7(2)
C6 Fe1 C4 166.3(3)
C7 Fe1 C4 143.4(3)
C9 Fe1 C4 101.1(2)
B5 Fe1 C4 48.9(3)
B3 Fe1 B6 95.3(9)
C5 Fe1 B6 139.8(6)
C8 Fe1 B6 120.0(9)
C6 Fe1 B6 102.5(7)
C7 Fe1 B6 92.9(9)
C9 Fe1 B6 158.8(9)
B5 Fe1 B6 54.8(5)
C4 Fe1 B6 91.0(7)
B3 Fe1 B6' 65(3)
C5 Fe1 B6' 103(4)
C8 Fe1 B6' 152(3)
C6 Fe1 B6' 88(4)
C7 Fe1 B6' 112(3)
C9 Fe1 B6' 141(4)
B5 Fe1 B6' 96(4)
C4 Fe1 B6' 99(3)
B6 Fe1 B6' 51(4)
B3 Fe1 S2' 94.7(14)
C5 Fe1 S2' 145.3(11)
C8 Fe1 S2' 118.5(14)
C6 Fe1 S2' 107.2(12)
C7 Fe1 S2' 94.6(14)
C9 Fe1 S2' 158.1(14)
B5 Fe1 S2' 49.1(11)
C4 Fe1 S2' 86.4(12)
B6 Fe1 S2' 5.7(15)
B6' Fe1 S2' 55(4)
B3 Fe1 S2 57.4(2)
C5 Fe1 S2 103.5(2)
C8 Fe1 S2 158.74(19)
C6 Fe1 S2 93.5(2)
C7 Fe1 S2 119.2(2)
C9 Fe1 S2 140.1(3)
B5 Fe1 S2 94.5(2)
C4 Fe1 S2 92.44(19)
B6 Fe1 S2 55.2(7)
B6' Fe1 S2 8(3)
S2' Fe1 S2 58.8(13)
B7 S2 B11 55.8(3)
B7 S2 B6 102.5(9)
B11 S2 B6 58.0(8)
B7 S2 B3 56.8(3)
B11 S2 B3 98.5(3)
B6 S2 B3 101.0(7)
B7 S2 Fe1 107.6(2)
B11 S2 Fe1 108.1(3)
B6 S2 Fe1 61.9(6)
B3 S2 Fe1 58.7(2)
B7 S2 H6' 136.3
B11 S2 H6' 141.5
B6 S2 H6' 120.1
B3 S2 H6' 118.2
Fe1 S2 H6' 101.0
B10 B6 B11 55.0(8)
B10 B6 B5 56.7(6)
B11 B6 B5 99.4(13)
B10 B6 S2 104.8(16)
B11 B6 S2 60.6(10)
B5 B6 S2 104.7(12)
B10 B6 Fe1 109.5(11)
B11 B6 Fe1 110.9(14)
B5 B6 Fe1 61.1(6)
S2 B6 Fe1 62.9(6)
B10 B6 H6 114.5
B11 B6 H6 119.2
B5 B6 H6 124.1
S2 B6 H6 128.6
Fe1 B6 H6 126.1
B10 S2' B5 63.0(14)
B10 S2' B11 57.2(15)
B5 S2' B11 106(2)
B10 S2' B6' 113(5)
B5 S2' B6' 113(3)
B11 S2' B6' 62(4)
B10 S2' Fe1 116(2)
B5 S2' Fe1 63.3(10)
B11 S2' Fe1 110(2)
B6' S2' Fe1 62(2)
B10 S2' H6 122.7
B5 S2' H6 134.9
B11 S2' H6 113.2
B6' S2' H6 105.3
Fe1 S2' H6 119.2
S2' B6' B11 57(4)
S2' B6' Fe1 62(2)
B11 B6' Fe1 107(5)
S2' B6' H6' 144.5
B11 B6' H6' 147.5
Fe1 B6' H6' 105.6
C4 B3 B8 60.1(4)
C4 B3 B7 104.6(5)
B8 B3 B7 57.0(4)
C4 B3 S2 110.3(4)
B8 B3 S2 108.2(4)
B7 B3 S2 59.8(3)
C4 B3 Fe1 66.8(3)
B8 B3 Fe1 118.6(5)
B7 B3 Fe1 114.6(4)
S2 B3 Fe1 63.9(2)
C4 B3 H3 130(3)
B8 B3 H3 116(3)
B7 B3 H3 113(3)
S2 B3 H3 117(3)
Fe1 B3 H3 121(3)
N1 C4 B3 124.3(5)
N1 C4 B5 114.6(5)
B3 C4 B5 113.5(5)
N1 C4 B8 120.1(5)
B3 C4 B8 62.0(4)
B5 C4 B8 111.9(5)
N1 C4 B9 114.1(4)
B3 C4 B9 112.4(5)
B5 C4 B9 61.7(4)
B8 C4 B9 61.0(4)
N1 C4 Fe1 114.3(4)
B3 C4 Fe1 64.6(3)
B5 C4 Fe1 65.3(3)
B8 C4 Fe1 118.2(4)
B9 C4 Fe1 118.7(4)
C4 B5 S2' 112.7(15)
C4 B5 B9 60.0(4)
S2' B5 B9 107.8(17)
C4 B5 B10 105.8(5)
S2' B5 B10 57.8(13)
B9 B5 B10 58.0(4)
C4 B5 B6 110.5(9)
B9 B5 B6 109.1(10)
B10 B5 B6 60.5(7)
C4 B5 Fe1 65.8(3)
S2' B5 Fe1 67.5(9)
B9 B5 Fe1 117.7(5)
B10 B5 Fe1 115.3(5)
B6 B5 Fe1 64.1(5)
C4 B5 H5 118(3)
S2' B5 H5 126(4)
B9 B5 H5 112(3)
B10 B5 H5 119(3)
B6 B5 H5 127(4)
Fe1 B5 H5 120(3)
B8 B7 B12 60.6(4)
B8 B7 B11 107.0(5)
B12 B7 B11 57.9(4)
B8 B7 B3 58.0(4)
B12 B7 B3 106.4(5)
B11 B7 B3 108.4(5)
B8 B7 S2 112.0(5)
B12 B7 S2 110.9(5)
B11 B7 S2 62.5(3)
B3 B7 S2 63.3(3)
B8 B7 H7 116(3)
B12 B7 H7 120(3)
B11 B7 H7 126(3)
B3 B7 H7 121(3)
S2 B7 H7 122(3)
C4 B8 B7 109.1(5)
C4 B8 B3 57.9(4)
B7 B8 B3 64.9(4)
C4 B8 B12 106.6(5)
B7 B8 B12 59.9(4)
B3 B8 B12 111.2(5)
C4 B8 B9 59.8(4)
B7 B8 B9 108.1(5)
B3 B8 B9 108.1(5)
B12 B8 B9 58.9(4)
C4 B8 H8 125(4)
B7 B8 H8 115(4)
B3 B8 H8 116(3)
B12 B8 H8 123(4)
B9 B8 H8 128(3)
B12 B9 B10 60.9(4)
B12 B9 C4 107.5(5)
B10 B9 C4 107.7(5)
B12 B9 B8 60.6(4)
B10 B9 B8 109.2(5)
C4 B9 B8 59.2(4)
B12 B9 B5 110.3(5)
B10 B9 B5 62.1(4)
C4 B9 B5 58.3(4)
B8 B9 B5 107.6(5)
B12 B9 H9 123(3)
B10 B9 H9 124(3)
C4 B9 H9 120(3)
B8 B9 H9 120(3)
B5 B9 H9 120(3)
S2' B10 B9 110.8(11)
S2' B10 B11 67.1(16)
B9 B10 B11 108.5(5)
S2' B10 B12 114.0(16)
B9 B10 B12 59.5(4)
B11 B10 B12 59.2(4)
S2' B10 B5 59.3(12)
B9 B10 B5 59.9(4)
B11 B10 B5 110.5(5)
B12 B10 B5 107.5(5)
B9 B10 B6 112.7(8)
B11 B10 B6 63.1(9)
B12 B10 B6 111.5(10)
B5 B10 B6 62.9(7)
S2' B10 H10 116(4)
B9 B10 H10 124(4)
B11 B10 H10 117(4)
B12 B10 H10 121(4)
B5 B10 H10 124(4)
B6 B10 H10 116(4)
B12 B11 B10 60.6(4)
B12 B11 B7 58.9(4)
B10 B11 B7 107.1(5)
B12 B11 B6 111.7(8)
B10 B11 B6 61.9(6)
B7 B11 B6 109.9(8)
B12 B11 S2' 106.0(12)
B10 B11 S2' 55.7(11)
B7 B11 S2' 109.8(10)
B12 B11 S2 111.1(4)
B10 B11 S2 111.0(5)
B7 B11 S2 61.7(3)
B6 B11 S2 61.5(6)
S2' B11 S2 65.5(10)
B12 B11 B6' 118(3)
B10 B11 B6' 110.1(18)
B7 B11 B6' 70(3)
B6 B11 B6' 56(3)
S2' B11 B6' 61(3)
B12 B11 H11 125(3)
B10 B11 H11 128(3)
B7 B11 H11 118(3)
B6 B11 H11 118(3)
S2' B11 H11 122(3)
S2 B11 H11 112(3)
B6' B11 H11 108(3)
B11 B12 B9 109.3(5)
B11 B12 B7 63.2(4)
B9 B12 B7 109.1(5)
B11 B12 B10 60.2(4)
B9 B12 B10 59.6(4)
B7 B12 B10 110.1(5)
B11 B12 B8 110.4(5)
B9 B12 B8 60.6(4)
B7 B12 B8 59.5(4)
B10 B12 B8 108.2(5)
B11 B12 H12 119(3)
B9 B12 H12 124(3)
B7 B12 H12 117(3)
B10 B12 H12 125(3)
B8 B12 H12 120(3)
C9 C5 C6 108.5(7)
C9 C5 Fe1 70.9(4)
C6 C5 Fe1 70.4(4)
C9 C5 H5A 125.7
C6 C5 H5A 125.7
Fe1 C5 H5A 125.7
C7 C6 C5 108.0(6)
C7 C6 Fe1 70.3(3)
C5 C6 Fe1 69.5(3)
C7 C6 H6A 126.0
C5 C6 H6A 126.0
Fe1 C6 H6A 126.0
C6 C7 C8 107.2(6)
C6 C7 Fe1 70.2(4)
C8 C7 Fe1 69.7(3)
C6 C7 H7A 126.4
C8 C7 H7A 126.4
Fe1 C7 H7A 126.4
C9 C8 C7 108.5(6)
C9 C8 Fe1 70.5(4)
C7 C8 Fe1 70.2(4)
C9 C8 H8A 125.8
C7 C8 H8A 125.8
Fe1 C8 H8A 125.8
C5 C9 C8 107.8(6)
C5 C9 Fe1 69.7(4)
C8 C9 Fe1 69.9(4)
C5 C9 H9A 126.1
C8 C9 H9A 126.1
Fe1 C9 H9A 126.1
C4 N1 C10 128.1(5)
C4 N1 H1N 116.6
C10 N1 H1N 108.9
N1 C10 C11 104.8(5)
N1 C10 C13 114.2(5)
C11 C10 C13 108.3(5)
N1 C10 C12 110.4(5)
C11 C10 C12 108.1(5)
C13 C10 C12 110.8(5)
C10 C11 H11A 109.5
C10 C11 H11B 109.5
H11A C11 H11B 109.5
C10 C11 H11C 109.5
H11A C11 H11C 109.5
H11B C11 H11C 109.5
C10 C12 H12A 109.5
C10 C12 H12B 109.5
H12A C12 H12B 109.5
C10 C12 H12C 109.5
H12A C12 H12C 109.5
H12B C12 H12C 109.5
C10 C13 H13A 109.5
C10 C13 H13B 109.5
H13A C13 H13B 109.5
C10 C13 H13C 109.5
H13A C13 H13C 109.5
H13B C13 H13C 109.5

loop_
_geom_bond_atom_site_label_1
_geom_bond_atom_site_label_2
_geom_bond_distance
Fe1 B3 2.053(8)
Fe1 C5 2.057(6)
Fe1 C8 2.065(6)
Fe1 C6 2.070(6)
Fe1 C7 2.071(6)
Fe1 C9 2.073(6)
Fe1 B5 2.081(7)
Fe1 C4 2.090(5)
Fe1 B6 2.140(17)
Fe1 B6' 2.15(3)
Fe1 S2' 2.15(3)
Fe1 S2 2.159(2)
S2 B7 1.960(8)
S2 B11 1.975(8)
S2 B6 1.99(3)
S2 B3 2.026(7)
S2 H6' 1.1986
B6 B10 1.90(2)
B6 B11 1.92(3)
B6 B5 1.94(2)
B6 H6 0.9446
S2' B10 1.73(4)
S2' B5 1.76(4)
S2' B11 1.93(5)
S2' B6' 2.00(14)
S2' H6 1.0302
B6' B11 2.02(14)
B6' H6' 1.0999
B3 C4 1.707(9)
B3 B8 1.778(9)
B3 B7 1.898(10)
B3 H3 1.04(5)
C4 N1 1.428(7)
C4 B5 1.727(9)
C4 B8 1.747(9)
C4 B9 1.758(9)
B5 B9 1.787(10)
B5 B10 1.825(10)
B5 H5 1.10(7)
B7 B8 1.758(10)
B7 B12 1.767(10)
B7 B11 1.842(11)
B7 H7 1.12(6)
B8 B12 1.779(10)
B8 B9 1.779(10)
B8 H8 1.00(6)
B9 B12 1.749(10)
B9 B10 1.750(10)
B9 H9 1.08(5)
B10 B11 1.764(11)
B10 B12 1.773(11)
B10 H10 0.89(6)
B11 B12 1.747(9)
B11 H11 1.08(5)
B12 H12 1.15(5)
C5 C9 1.390(10)
C5 C6 1.416(10)
C5 H5A 0.9800
C6 C7 1.398(10)
C6 H6A 0.9800
C7 C8 1.419(9)
C7 H7A 0.9800
C8 C9 1.402(10)
C8 H8A 0.9800
C9 H9A 0.9800
N1 C10 1.485(8)
N1 H1N 0.8701
C10 C11 1.531(9)
C10 C13 1.534(9)
C10 C12 1.537(8)
C11 H11A 0.9600
C11 H11B 0.9600
C11 H11C 0.9600
C12 H12A 0.9600
C12 H12B 0.9600
C12 H12C 0.9600
C13 H13A 0.9600
C13 H13B 0.9600
C13 H13C 0.9600

loop_
_geom_torsion_atom_site_label_1
_geom_torsion_atom_site_label_2
_geom_torsion_atom_site_label_3
_geom_torsion_atom_site_label_4
_geom_torsion
B3 Fe1 S2 B7 -30.2(4)
C5 Fe1 S2 B7 -122.7(4)
C8 Fe1 S2 B7 178.8(6)
C6 Fe1 S2 B7 -162.1(4)
C7 Fe1 S2 B7 166.4(3)
C9 Fe1 S2 B7 -105.1(4)
B5 Fe1 S2 B7 54.5(4)
C4 Fe1 S2 B7 5.5(3)
B6 Fe1 S2 B7 95.1(9)
S2' Fe1 S2 B7 89.8(14)
B3 Fe1 S2 B11 -89.1(3)
C5 Fe1 S2 B11 178.4(3)
C8 Fe1 S2 B11 119.9(6)
C6 Fe1 S2 B11 139.0(3)
C7 Fe1 S2 B11 107.5(3)
C9 Fe1 S2 B11 -164.0(4)
B5 Fe1 S2 B11 -4.4(3)
C4 Fe1 S2 B11 -53.4(3)
B6 Fe1 S2 B11 36.2(9)
S2' Fe1 S2 B11 30.9(14)
B3 Fe1 S2 B6 -125.2(9)
C5 Fe1 S2 B6 142.2(9)
C8 Fe1 S2 B6 83.7(11)
C6 Fe1 S2 B6 102.9(9)
C7 Fe1 S2 B6 71.3(9)
C9 Fe1 S2 B6 159.8(9)
B5 Fe1 S2 B6 -40.6(9)
C4 Fe1 S2 B6 -89.5(9)
S2' Fe1 S2 B6 -5(2)
C5 Fe1 S2 B3 -92.5(3)
C8 Fe1 S2 B3 -151.1(6)
C6 Fe1 S2 B3 -131.9(3)
C7 Fe1 S2 B3 -163.4(3)
C9 Fe1 S2 B3 -74.9(4)
B5 Fe1 S2 B3 84.7(3)
C4 Fe1 S2 B3 35.7(3)
B6 Fe1 S2 B3 125.2(9)
S2' Fe1 S2 B3 120.0(14)
B7 S2 B6 B10 1.2(9)
B11 S2 B6 B10 -33.9(6)
B3 S2 B6 B10 59.4(9)
Fe1 S2 B6 B10 104.6(9)
B7 S2 B6 B11 35.1(6)
B3 S2 B6 B11 93.3(5)
Fe1 S2 B6 B11 138.6(7)
B7 S2 B6 B5 -57.5(11)
B11 S2 B6 B5 -92.7(11)
B3 S2 B6 B5 0.6(11)
Fe1 S2 B6 B5 45.9(7)
B7 S2 B6 Fe1 -103.4(4)
B11 S2 B6 Fe1 -138.6(7)
B3 S2 B6 Fe1 -45.3(6)
B3 Fe1 B6 B10 -53.3(13)
C5 Fe1 B6 B10 -164.5(5)
C8 Fe1 B6 B10 107.6(13)
C6 Fe1 B6 B10 177.5(11)
C7 Fe1 B6 B10 138.8(12)
C9 Fe1 B6 B10 120.8(16)
B5 Fe1 B6 B10 30.4(8)
C4 Fe1 B6 B10 -4.8(13)
B6' Fe1 B6 B10 -105(4)
S2' Fe1 B6 B10 31(22)
S2 Fe1 B6 B10 -97.0(16)
B3 Fe1 B6 B11 5.6(8)
C5 Fe1 B6 B11 -105.6(13)
C8 Fe1 B6 B11 166.5(6)
C6 Fe1 B6 B11 -123.6(8)
C7 Fe1 B6 B11 -162.3(8)
C9 Fe1 B6 B11 179.6(8)
B5 Fe1 B6 B11 89.3(10)
C4 Fe1 B6 B11 54.1(8)
B6' Fe1 B6 B11 -46(4)
S2' Fe1 B6 B11 90(23)
S2 Fe1 B6 B11 -38.1(6)
B3 Fe1 B6 B5 -83.8(7)
C5 Fe1 B6 B5 165.1(6)
C8 Fe1 B6 B5 77.1(9)
C6 Fe1 B6 B5 147.1(6)
C7 Fe1 B6 B5 108.4(7)
C9 Fe1 B6 B5 90.3(15)
C4 Fe1 B6 B5 -35.2(7)
B6' Fe1 B6 B5 -136(4)
S2' Fe1 B6 B5 0(23)
S2 Fe1 B6 B5 -127.5(11)
B3 Fe1 B6 S2 43.7(6)
C5 Fe1 B6 S2 -67.4(15)
C8 Fe1 B6 S2 -155.4(4)
C6 Fe1 B6 S2 -85.5(7)
C7 Fe1 B6 S2 -124.1(5)
C9 Fe1 B6 S2 -142.2(11)
B5 Fe1 B6 S2 127.5(11)
C4 Fe1 B6 S2 92.3(5)
B6' Fe1 B6 S2 -8(4)
S2' Fe1 B6 S2 128(24)
B3 Fe1 S2' B10 -48(3)
C5 Fe1 S2' B10 -161.2(9)
C8 Fe1 S2' B10 110(2)
C6 Fe1 S2' B10 -178(2)
C7 Fe1 S2' B10 144(2)
C9 Fe1 S2' B10 112(3)
B5 Fe1 S2' B10 35.7(15)
C4 Fe1 S2' B10 0(2)
B6 Fe1 S2' B10 -144(25)
B6' Fe1 S2' B10 -103(5)
S2 Fe1 S2' B10 -95(3)
B3 Fe1 S2' B5 -83.2(13)
C5 Fe1 S2' B5 163.0(10)
C8 Fe1 S2' B5 74.1(16)
C6 Fe1 S2' B5 146.3(9)
C7 Fe1 S2' B5 108.1(12)
C9 Fe1 S2' B5 76(3)
C4 Fe1 S2' B5 -35.3(12)
B6' Fe1 S2' B5 -139(5)
S2 Fe1 S2' B5 -130.3(18)
B3 Fe1 S2' B11 14.9(17)
C5 Fe1 S2' B11 -99(3)
C8 Fe1 S2' B11 172.2(11)
C6 Fe1 S2' B11 -115.6(16)
C7 Fe1 S2' B11 -153.8(16)
C9 Fe1 S2' B11 174.2(12)
B5 Fe1 S2' B11 98(2)
C4 Fe1 S2' B11 62.9(16)
B6 Fe1 S2' B11 -82(23)
B6' Fe1 S2' B11 -40(4)
S2 Fe1 S2' B11 -32.1(12)
B3 Fe1 S2' B6' 55(4)
C5 Fe1 S2' B6' -58(5)
C8 Fe1 S2' B6' -147(4)
C6 Fe1 S2' B6' -75(4)
C7 Fe1 S2' B6' -113(4)
C9 Fe1 S2' B6' -145(4)
B5 Fe1 S2' B6' 139(5)
C4 Fe1 S2' B6' 103(4)
B6 Fe1 S2' B6' -41(22)
S2 Fe1 S2' B6' 8(4)
B10 S2' B6' B11 -28(3)
B5 S2' B6' B11 -97(3)
Fe1 S2' B6' B11 -136(3)
B10 S2' B6' Fe1 109(2)
B5 S2' B6' Fe1 40(4)
B11 S2' B6' Fe1 136(3)
B3 Fe1 B6' S2' -115(4)
C5 Fe1 B6' S2' 150(3)
C8 Fe1 B6' S2' 87(9)
C6 Fe1 B6' S2' 113(3)
C7 Fe1 B6' S2' 80(4)
C9 Fe1 B6' S2' 160(3)
B5 Fe1 B6' S2' -30(3)
C4 Fe1 B6' S2' -79(3)
B6 Fe1 B6' S2' 5(2)
B3 Fe1 B6' B11 -78(4)
C5 Fe1 B6' B11 -172(4)
C8 Fe1 B6' B11 124(6)
C6 Fe1 B6' B11 150(5)
C7 Fe1 B6' B11 118(4)
C9 Fe1 B6' B11 -162.3(18)
B5 Fe1 B6' B11 7(5)
C4 Fe1 B6' B11 -42(5)
B6 Fe1 B6' B11 42(4)
S2' Fe1 B6' B11 38(4)
S2 Fe1 B6' B11 -76(29)
B7 S2 B3 C4 95.5(5)
B11 S2 B3 C4 56.5(5)
B6 S2 B3 C4 -2.3(9)
Fe1 S2 B3 C4 -49.6(4)
B7 S2 B3 B8 31.5(4)
B11 S2 B3 B8 -7.6(5)
B6 S2 B3 B8 -66.4(9)
Fe1 S2 B3 B8 -113.6(5)
B11 S2 B3 B7 -39.0(4)
B6 S2 B3 B7 -97.9(8)
Fe1 S2 B3 B7 -145.1(4)
B7 S2 B3 Fe1 145.1(4)
B11 S2 B3 Fe1 106.1(3)
B6 S2 B3 Fe1 47.2(8)
C5 Fe1 B3 C4 -130.9(3)
C8 Fe1 B3 C4 -66.9(5)
C6 Fe1 B3 C4 -163.5(3)
C7 Fe1 B3 C4 -149.8(10)
C9 Fe1 B3 C4 -91.1(3)
B5 Fe1 B3 C4 32.3(3)
B6 Fe1 B3 C4 86.7(5)
B6' Fe1 B3 C4 129(4)
S2' Fe1 B3 C4 81.1(11)
S2 Fe1 B3 C4 129.0(4)
C5 Fe1 B3 B8 -162.5(5)
C8 Fe1 B3 B8 -98.6(6)
C6 Fe1 B3 B8 164.8(4)
C7 Fe1 B3 B8 178.6(9)
C9 Fe1 B3 B8 -122.7(5)
B5 Fe1 B3 B8 0.7(5)
C4 Fe1 B3 B8 -31.7(4)
B6 Fe1 B3 B8 55.0(6)
B6' Fe1 B3 B8 98(4)
S2' Fe1 B3 B8 49.4(11)
S2 Fe1 B3 B8 97.4(5)
C5 Fe1 B3 B7 133.1(4)
C8 Fe1 B3 B7 -163.0(4)
C6 Fe1 B3 B7 100.4(5)
C7 Fe1 B3 B7 114.1(11)
C9 Fe1 B3 B7 172.9(4)
B5 Fe1 B3 B7 -63.7(4)
C4 Fe1 B3 B7 -96.1(5)
B6 Fe1 B3 B7 -9.4(6)
B6' Fe1 B3 B7 33(4)
S2' Fe1 B3 B7 -15.0(11)
S2 Fe1 B3 B7 33.0(4)
C5 Fe1 B3 S2 100.1(3)
C8 Fe1 B3 S2 164.1(3)
C6 Fe1 B3 S2 67.5(4)
C7 Fe1 B3 S2 81.2(11)
C9 Fe1 B3 S2 139.9(3)
B5 Fe1 B3 S2 -96.7(3)
C4 Fe1 B3 S2 -129.0(4)
B6 Fe1 B3 S2 -42.3(5)
B6' Fe1 B3 S2 0(4)
S2' Fe1 B3 S2 -48.0(10)
B8 B3 C4 N1 -109.0(6)
B7 B3 C4 N1 -146.0(5)
S2 B3 C4 N1 151.2(5)
Fe1 B3 C4 N1 103.2(5)
B8 B3 C4 B5 103.2(5)
B7 B3 C4 B5 66.2(6)
S2 B3 C4 B5 3.4(6)
Fe1 B3 C4 B5 -44.6(4)
B7 B3 C4 B8 -37.0(4)
S2 B3 C4 B8 -99.8(5)
Fe1 B3 C4 B8 -147.9(4)
B8 B3 C4 B9 35.6(5)
B7 B3 C4 B9 -1.5(6)
S2 B3 C4 B9 -64.2(5)
Fe1 B3 C4 B9 -112.3(4)
B8 B3 C4 Fe1 147.9(4)
B7 B3 C4 Fe1 110.8(4)
S2 B3 C4 Fe1 48.1(3)
B3 Fe1 C4 N1 -118.0(5)
C5 Fe1 C4 N1 -50.2(5)
C8 Fe1 C4 N1 23.7(5)
C6 Fe1 C4 N1 -43.6(13)
C7 Fe1 C4 N1 49.7(6)
C9 Fe1 C4 N1 -16.7(5)
B5 Fe1 C4 N1 107.2(5)
B6 Fe1 C4 N1 145.9(8)
B6' Fe1 C4 N1 -163(4)
S2' Fe1 C4 N1 142.6(14)
S2 Fe1 C4 N1 -158.9(4)
C5 Fe1 C4 B3 67.8(4)
C8 Fe1 C4 B3 141.7(4)
C6 Fe1 C4 B3 74.4(12)
C7 Fe1 C4 B3 167.7(4)
C9 Fe1 C4 B3 101.3(4)
B5 Fe1 C4 B3 -134.8(5)
B6 Fe1 C4 B3 -96.1(8)
B6' Fe1 C4 B3 -45(4)
S2' Fe1 C4 B3 -99.4(14)
S2 Fe1 C4 B3 -40.9(3)
B3 Fe1 C4 B5 134.8(5)
C5 Fe1 C4 B5 -157.4(4)
C8 Fe1 C4 B5 -83.5(4)
C6 Fe1 C4 B5 -150.8(11)
C7 Fe1 C4 B5 -57.5(5)
C9 Fe1 C4 B5 -123.9(4)
B6 Fe1 C4 B5 38.7(8)
B6' Fe1 C4 B5 90(4)
S2' Fe1 C4 B5 35.4(14)
S2 Fe1 C4 B5 93.9(3)
B3 Fe1 C4 B8 32.2(4)
C5 Fe1 C4 B8 99.9(5)
C8 Fe1 C4 B8 173.8(4)
C6 Fe1 C4 B8 106.6(11)
C7 Fe1 C4 B8 -160.1(4)
C9 Fe1 C4 B8 133.5(4)
B5 Fe1 C4 B8 -102.6(5)
B6 Fe1 C4 B8 -63.9(9)
B6' Fe1 C4 B8 -13(4)
S2' Fe1 C4 B8 -67.2(14)
S2 Fe1 C4 B8 -8.7(4)
B3 Fe1 C4 B9 102.7(5)
C5 Fe1 C4 B9 170.5(4)
C8 Fe1 C4 B9 -115.6(5)
C6 Fe1 C4 B9 177.2(10)
C7 Fe1 C4 B9 -89.6(6)
C9 Fe1 C4 B9 -155.9(5)
B5 Fe1 C4 B9 -32.1(4)
B6 Fe1 C4 B9 6.6(9)
B6' Fe1 C4 B9 58(4)
S2' Fe1 C4 B9 3.3(14)
S2 Fe1 C4 B9 61.8(4)
N1 C4 B5 S2' -156.7(15)
B3 C4 B5 S2' -5.7(16)
B8 C4 B5 S2' 62.1(15)
B9 C4 B5 S2' 98.1(15)
Fe1 C4 B5 S2' -50.0(15)
N1 C4 B5 B9 105.2(5)
B3 C4 B5 B9 -103.8(5)
B8 C4 B5 B9 -36.0(5)
Fe1 C4 B5 B9 -148.1(4)
N1 C4 B5 B10 142.1(5)
B3 C4 B5 B10 -66.8(6)
B8 C4 B5 B10 1.0(6)
B9 C4 B5 B10 36.9(4)
Fe1 C4 B5 B10 -111.1(4)
N1 C4 B5 B6 -154.0(9)
B3 C4 B5 B6 -3.0(10)
B8 C4 B5 B6 64.8(9)
B9 C4 B5 B6 100.8(9)
Fe1 C4 B5 B6 -47.3(8)
N1 C4 B5 Fe1 -106.7(4)
B3 C4 B5 Fe1 44.3(4)
B8 C4 B5 Fe1 112.1(4)
B9 C4 B5 Fe1 148.1(4)
B10 S2' B5 C4 -94.8(9)
B11 S2' B5 C4 -55.8(14)
B6' S2' B5 C4 10(5)
Fe1 S2' B5 C4 49.1(13)
B10 S2' B5 B9 -30.6(13)
B11 S2' B5 B9 8.5(16)
B6' S2' B5 B9 74(4)
Fe1 S2' B5 B9 113.4(7)
B11 S2' B5 B10 39.1(9)
B6' S2' B5 B10 105(5)
Fe1 S2' B5 B10 143.9(17)
Fe1 S2' B5 B6 0(45)
B10 S2' B5 Fe1 -143.9(17)
B11 S2' B5 Fe1 -104.9(17)
B6' S2' B5 Fe1 -39(4)
B10 B6 B5 C4 -97.0(6)
B11 B6 B5 C4 -60.7(8)
S2 B6 B5 C4 1.2(13)
Fe1 B6 B5 C4 48.1(8)
B10 B6 B5 B9 -32.8(8)
B11 B6 B5 B9 3.5(10)
S2 B6 B5 B9 65.4(10)
Fe1 B6 B5 B9 112.3(6)
B11 B6 B5 B10 36.3(5)
S2 B6 B5 B10 98.2(14)
Fe1 B6 B5 B10 145.1(10)
B10 B6 B5 Fe1 -145.1(10)
B11 B6 B5 Fe1 -108.8(10)
S2 B6 B5 Fe1 -46.9(6)
B3 Fe1 B5 C4 -32.2(3)
C5 Fe1 B5 C4 82.0(10)
C8 Fe1 B5 C4 108.3(3)
C6 Fe1 B5 C4 169.0(4)
C7 Fe1 B5 C4 148.4(3)
C9 Fe1 B5 C4 75.3(4)
B6 Fe1 B5 C4 -130.1(11)
B6' Fe1 B5 C4 -97(3)
S2' Fe1 B5 C4 -130.1(19)
S2 Fe1 B5 C4 -89.3(3)
B3 Fe1 B5 S2' 97.9(19)
C5 Fe1 B5 S2' -148(2)
C8 Fe1 B5 S2' -121.6(19)
C6 Fe1 B5 S2' -61(2)
C7 Fe1 B5 S2' -81.5(19)
C9 Fe1 B5 S2' -154.6(19)
C4 Fe1 B5 S2' 130.1(19)
B6 Fe1 B5 S2' 0(3)
B6' Fe1 B5 S2' 33(4)
S2 Fe1 B5 S2' 40.9(19)
B3 Fe1 B5 B9 -1.0(5)
C5 Fe1 B5 B9 113.2(10)
C8 Fe1 B5 B9 139.5(5)
C6 Fe1 B5 B9 -159.8(4)
C7 Fe1 B5 B9 179.5(5)
C9 Fe1 B5 B9 106.5(5)
C4 Fe1 B5 B9 31.2(4)
B6 Fe1 B5 B9 -98.9(12)
B6' Fe1 B5 B9 -66(3)
S2' Fe1 B5 B9 -99.0(19)
S2 Fe1 B5 B9 -58.1(5)
B3 Fe1 B5 B10 64.5(5)
C5 Fe1 B5 B10 178.7(8)
C8 Fe1 B5 B10 -155.0(5)
C6 Fe1 B5 B10 -94.3(6)
C7 Fe1 B5 B10 -114.9(5)
C9 Fe1 B5 B10 172.0(4)
C4 Fe1 B5 B10 96.7(6)
B6 Fe1 B5 B10 -33.4(11)
B6' Fe1 B5 B10 0(3)
S2' Fe1 B5 B10 -33.4(19)
S2 Fe1 B5 B10 7.4(5)
B3 Fe1 B5 B6 97.9(11)
C5 Fe1 B5 B6 -147.9(14)
C8 Fe1 B5 B6 -121.6(11)
C6 Fe1 B5 B6 -60.9(12)
C7 Fe1 B5 B6 -81.5(11)
C9 Fe1 B5 B6 -154.6(11)
C4 Fe1 B5 B6 130.1(12)
B6' Fe1 B5 B6 33(3)
S2' Fe1 B5 B6 0(3)
S2 Fe1 B5 B6 40.8(11)
C4 B3 B7 B8 38.5(4)
S2 B3 B7 B8 143.7(5)
Fe1 B3 B7 B8 109.3(5)
C4 B3 B7 B12 0.4(6)
B8 B3 B7 B12 -38.1(5)
S2 B3 B7 B12 105.6(5)
Fe1 B3 B7 B12 71.2(5)
C4 B3 B7 B11 -60.5(6)
B8 B3 B7 B11 -99.0(5)
S2 B3 B7 B11 44.7(4)
Fe1 B3 B7 B11 10.3(6)
C4 B3 B7 S2 -105.2(5)
B8 B3 B7 S2 -143.7(5)
Fe1 B3 B7 S2 -34.4(3)
B11 S2 B7 B8 98.4(6)
B6 S2 B7 B8 62.3(8)
B3 S2 B7 B8 -32.7(4)
Fe1 S2 B7 B8 -1.9(6)
B11 S2 B7 B12 32.8(4)
B6 S2 B7 B12 -3.4(8)
B3 S2 B7 B12 -98.4(5)
Fe1 S2 B7 B12 -67.6(5)
B6 S2 B7 B11 -36.1(7)
B3 S2 B7 B11 -131.2(5)
Fe1 S2 B7 B11 -100.3(4)
B11 S2 B7 B3 131.2(5)
B6 S2 B7 B3 95.0(7)
Fe1 S2 B7 B3 30.8(3)
N1 C4 B8 B7 157.1(5)
B3 C4 B8 B7 41.7(5)
B5 C4 B8 B7 -64.1(6)
B9 C4 B8 B7 -100.3(5)
Fe1 C4 B8 B7 8.7(6)
N1 C4 B8 B3 115.4(6)
B5 C4 B8 B3 -105.8(5)
B9 C4 B8 B3 -142.0(5)
Fe1 C4 B8 B3 -33.0(4)
N1 C4 B8 B12 -139.6(5)
B3 C4 B8 B12 105.0(5)
B5 C4 B8 B12 -0.8(6)
B9 C4 B8 B12 -37.0(4)
Fe1 C4 B8 B12 72.0(5)
N1 C4 B8 B9 -102.6(5)
B3 C4 B8 B9 142.0(5)
B5 C4 B8 B9 36.2(5)
Fe1 C4 B8 B9 109.0(5)
B12 B7 B8 C4 98.6(5)
B11 B7 B8 C4 62.8(6)
B3 B7 B8 C4 -38.5(5)
S2 B7 B8 C4 -3.8(7)
B12 B7 B8 B3 137.1(5)
B11 B7 B8 B3 101.4(5)
S2 B7 B8 B3 34.7(5)
B11 B7 B8 B12 -35.8(5)
B3 B7 B8 B12 -137.1(5)
S2 B7 B8 B12 -102.4(5)
B12 B7 B8 B9 35.2(5)
B11 B7 B8 B9 -0.6(6)
B3 B7 B8 B9 -102.0(5)
S2 B7 B8 B9 -67.2(6)
B7 B3 B8 C4 136.0(5)
S2 B3 B8 C4 103.5(5)
Fe1 B3 B8 C4 33.8(4)
C4 B3 B8 B7 -136.0(5)
S2 B3 B8 B7 -32.5(4)
Fe1 B3 B8 B7 -102.2(5)
C4 B3 B8 B12 -96.8(5)
B7 B3 B8 B12 39.2(5)
S2 B3 B8 B12 6.6(6)
Fe1 B3 B8 B12 -63.0(6)
C4 B3 B8 B9 -34.0(4)
B7 B3 B8 B9 102.0(5)
S2 B3 B8 B9 69.5(5)
Fe1 B3 B8 B9 -0.2(6)
N1 C4 B9 B12 150.4(5)
B3 C4 B9 B12 2.0(6)
B5 C4 B9 B12 -103.5(5)
B8 C4 B9 B12 38.0(5)
Fe1 C4 B9 B12 -70.3(6)
N1 C4 B9 B10 -145.4(5)
B3 C4 B9 B10 66.3(6)
B5 C4 B9 B10 -39.3(5)
B8 C4 B9 B10 102.2(5)
Fe1 C4 B9 B10 -6.0(6)
N1 C4 B9 B8 112.4(5)
B3 C4 B9 B8 -36.0(5)
B5 C4 B9 B8 -141.5(5)
Fe1 C4 B9 B8 -108.3(5)
N1 C4 B9 B5 -106.1(6)
B3 C4 B9 B5 105.5(5)
B8 C4 B9 B5 141.5(5)
Fe1 C4 B9 B5 33.2(4)
C4 B8 B9 B12 -137.6(5)
B7 B8 B9 B12 -35.6(5)
B3 B8 B9 B12 -104.4(5)
C4 B8 B9 B10 -99.6(5)
B7 B8 B9 B10 2.4(7)
B3 B8 B9 B10 -66.4(6)
B12 B8 B9 B10 38.0(5)
B7 B8 B9 C4 102.0(5)
B3 B8 B9 C4 33.2(4)
B12 B8 B9 C4 137.6(5)
C4 B8 B9 B5 -33.8(4)
B7 B8 B9 B5 68.2(6)
B3 B8 B9 B5 -0.5(6)
B12 B8 B9 B5 103.8(5)
C4 B5 B9 B12 98.5(5)
S2' B5 B9 B12 -8.0(13)
B10 B5 B9 B12 -38.5(5)
B6 B5 B9 B12 -4.7(9)
Fe1 B5 B9 B12 65.5(6)
C4 B5 B9 B10 137.0(5)
S2' B5 B9 B10 30.5(12)
B6 B5 B9 B10 33.8(7)
Fe1 B5 B9 B10 103.9(5)
S2' B5 B9 C4 -106.5(12)
B10 B5 B9 C4 -137.0(5)
B6 B5 B9 C4 -103.2(8)
Fe1 B5 B9 C4 -33.0(4)
C4 B5 B9 B8 34.1(5)
S2' B5 B9 B8 -72.3(13)
B10 B5 B9 B8 -102.9(5)
B6 B5 B9 B8 -69.1(8)
Fe1 B5 B9 B8 1.1(7)
B5 S2' B10 B9 31.9(16)
B11 S2' B10 B9 -101.9(8)
B6' S2' B10 B9 -73(3)
Fe1 S2' B10 B9 -4(3)
B5 S2' B10 B11 133.9(14)
B6' S2' B10 B11 29(3)
Fe1 S2' B10 B11 98(2)
B5 S2' B10 B12 96.8(13)
B11 S2' B10 B12 -37.1(9)
B6' S2' B10 B12 -8(3)
Fe1 S2' B10 B12 61(3)
B11 S2' B10 B5 -133.9(14)
B6' S2' B10 B5 -105(3)
Fe1 S2' B10 B5 -35.9(15)
B5 S2' B10 B6 150(29)
B11 S2' B10 B6 16(27)
B6' S2' B10 B6 45(27)
Fe1 S2' B10 B6 114(29)
B12 B9 B10 S2' 106.4(18)
C4 B9 B10 S2' 5.8(19)
B8 B9 B10 S2' 68.5(19)
B5 B9 B10 S2' -31.7(18)
B12 B9 B10 B11 34.6(5)
C4 B9 B10 B11 -65.9(6)
B8 B9 B10 B11 -3.2(7)
B5 B9 B10 B11 -103.5(5)
C4 B9 B10 B12 -100.6(5)
B8 B9 B10 B12 -37.8(5)
B5 B9 B10 B12 -138.1(5)
B12 B9 B10 B5 138.1(5)
C4 B9 B10 B5 37.5(5)
B8 B9 B10 B5 100.2(5)
B12 B9 B10 B6 102.5(11)
C4 B9 B10 B6 1.9(12)
B8 B9 B10 B6 64.6(11)
B5 B9 B10 B6 -35.6(10)
C4 B5 B10 S2' 107.3(18)
B9 B5 B10 S2' 145.1(18)
B6 B5 B10 S2' 2(3)
Fe1 B5 B10 S2' 37.0(18)
C4 B5 B10 B9 -37.9(4)
S2' B5 B10 B9 -145.1(18)
B6 B5 B10 B9 -142.8(11)
Fe1 B5 B10 B9 -108.1(5)
C4 B5 B10 B11 62.2(6)
S2' B5 B10 B11 -45.1(18)
B9 B5 B10 B11 100.0(6)
B6 B5 B10 B11 -42.8(10)
Fe1 B5 B10 B11 -8.1(7)
C4 B5 B10 B12 -0.7(6)
S2' B5 B10 B12 -108.0(18)
B9 B5 B10 B12 37.1(5)
B6 B5 B10 B12 -105.7(11)
Fe1 B5 B10 B12 -71.0(5)
C4 B5 B10 B6 105.0(11)
S2' B5 B10 B6 -2(3)
B9 B5 B10 B6 142.8(11)
Fe1 B5 B10 B6 34.7(10)
B11 B6 B10 S2' -163(28)
B5 B6 B10 S2' -29(27)
S2 B6 B10 S2' -127(28)
Fe1 B6 B10 S2' -61(27)
B11 B6 B10 B9 -100.0(7)
B5 B6 B10 B9 34.5(9)
S2 B6 B10 B9 -63.5(11)
Fe1 B6 B10 B9 2.4(16)
B5 B6 B10 B11 134.5(9)
S2 B6 B10 B11 36.4(7)
Fe1 B6 B10 B11 102.4(14)
B11 B6 B10 B12 -35.2(7)
B5 B6 B10 B12 99.3(7)
S2 B6 B10 B12 1.2(11)
Fe1 B6 B10 B12 67.2(13)
B11 B6 B10 B5 -134.5(9)
S2 B6 B10 B5 -98.1(9)
Fe1 B6 B10 B5 -32.1(8)
S2' B10 B11 B12 -140.1(12)
B9 B10 B11 B12 -34.8(5)
B5 B10 B11 B12 -98.7(5)
B6 B10 B11 B12 -141.4(8)
S2' B10 B11 B7 -102.6(12)
B9 B10 B11 B7 2.8(6)
B12 B10 B11 B7 37.5(5)
B5 B10 B11 B7 -61.2(6)
B6 B10 B11 B7 -103.9(9)
S2' B10 B11 B6 1.3(19)
B9 B10 B11 B6 106.6(9)
B12 B10 B11 B6 141.4(9)
B5 B10 B11 B6 42.7(8)
B9 B10 B11 S2' 105.4(13)
B12 B10 B11 S2' 140.1(13)
B5 B10 B11 S2' 41.4(12)
B6 B10 B11 S2' -1.3(19)
S2' B10 B11 S2 -37.0(12)
B9 B10 B11 S2 68.3(6)
B12 B10 B11 S2 103.1(5)
B5 B10 B11 S2 4.4(6)
B6 B10 B11 S2 -38.3(8)
S2' B10 B11 B6' -28(4)
B9 B10 B11 B6' 77(4)
B12 B10 B11 B6' 112(4)
B5 B10 B11 B6' 13(4)
B6 B10 B11 B6' -30(4)
B8 B7 B11 B12 37.0(5)
B3 B7 B11 B12 98.2(5)
S2 B7 B11 B12 143.3(5)
B8 B7 B11 B10 -1.3(6)
B12 B7 B11 B10 -38.3(5)
B3 B7 B11 B10 59.9(6)
S2 B7 B11 B10 105.0(5)
B8 B7 B11 B6 -67.0(8)
B12 B7 B11 B6 -104.0(7)
B3 B7 B11 B6 -5.7(8)
S2 B7 B11 B6 39.4(6)
B8 B7 B11 S2' -60.3(13)
B12 B7 B11 S2' -97.3(13)
B3 B7 B11 S2' 1.0(13)
S2 B7 B11 S2' 46.1(12)
B8 B7 B11 S2 -106.3(5)
B12 B7 B11 S2 -143.3(5)
B3 B7 B11 S2 -45.1(4)
B8 B7 B11 B6' -107.0(17)
B12 B7 B11 B6' -144.0(17)
B3 B7 B11 B6' -45.8(17)
S2 B7 B11 B6' -0.7(17)
B10 B6 B11 B12 35.8(7)
B5 B6 B11 B12 -1.3(10)
S2 B6 B11 B12 -102.9(6)
Fe1 B6 B11 B12 -63.8(9)
B5 B6 B11 B10 -37.2(6)
S2 B6 B11 B10 -138.8(8)
Fe1 B6 B11 B10 -99.7(9)
B10 B6 B11 B7 99.3(6)
B5 B6 B11 B7 62.1(8)
S2 B6 B11 B7 -39.5(6)
Fe1 B6 B11 B7 -0.4(10)
B10 B6 B11 S2' 10(13)
B5 B6 B11 S2' -28(13)
S2 B6 B11 S2' -129(14)
Fe1 B6 B11 S2' -90(14)
B10 B6 B11 S2 138.8(8)
B5 B6 B11 S2 101.6(9)
Fe1 B6 B11 S2 39.1(5)
B10 B6 B11 B6' 146(3)
B5 B6 B11 B6' 109(3)
S2 B6 B11 B6' 7(3)
Fe1 B6 B11 B6' 46(3)
B10 S2' B11 B12 35.6(10)
B5 S2' B11 B12 -6.3(16)
B6' S2' B11 B12 -114(3)
Fe1 S2' B11 B12 -73.2(17)
B5 S2' B11 B10 -41.9(11)
B6' S2' B11 B10 -149(4)
Fe1 S2' B11 B10 -109(2)
B10 S2' B11 B7 97.7(8)
B5 S2' B11 B7 55.8(16)
B6' S2' B11 B7 -52(3)
Fe1 S2' B11 B7 -11(2)
B10 S2' B11 B6 -170(14)
B5 S2' B11 B6 148(15)
B6' S2' B11 B6 41(13)
Fe1 S2' B11 B6 82(13)
B10 S2' B11 S2 141.8(12)
B5 S2' B11 S2 100.0(14)
B6' S2' B11 S2 -7(3)
Fe1 S2' B11 S2 33.1(11)
B10 S2' B11 B6' 149(4)
B5 S2' B11 B6' 107(4)
Fe1 S2' B11 B6' 41(3)
B7 S2 B11 B12 -33.2(4)
B6 S2 B11 B12 104.0(9)
B3 S2 B11 B12 6.4(5)
Fe1 S2 B11 B12 66.1(5)
B7 S2 B11 B10 -98.7(5)
B6 S2 B11 B10 38.5(8)
B3 S2 B11 B10 -59.1(5)
Fe1 S2 B11 B10 0.6(5)
B6 S2 B11 B7 137.2(8)
B3 S2 B11 B7 39.6(4)
Fe1 S2 B11 B7 99.3(3)
B7 S2 B11 B6 -137.2(8)
B3 S2 B11 B6 -97.6(8)
Fe1 S2 B11 B6 -37.9(7)
B7 S2 B11 S2' -131.9(13)
B6 S2 B11 S2' 5.4(19)
B3 S2 B11 S2' -92.3(12)
Fe1 S2 B11 S2' -32.5(13)
B7 S2 B11 B6' 176(12)
B6 S2 B11 B6' -47(11)
B3 S2 B11 B6' -145(12)
Fe1 S2 B11 B6' -85(12)
S2' B6' B11 B12 93(3)
Fe1 B6' B11 B12 54(6)
S2' B6' B11 B10 27(3)
Fe1 B6' B11 B10 -13(6)
S2' B6' B11 B7 128(2)
Fe1 B6' B11 B7 88(4)
S2' B6' B11 B6 -5.0(19)
Fe1 B6' B11 B6 -45(3)
Fe1 B6' B11 S2' -40(3)
S2' B6' B11 S2 124(12)
Fe1 B6' B11 S2 84(11)
B10 B11 B12 B9 35.0(5)
B7 B11 B12 B9 -102.2(6)
B6 B11 B12 B9 -1.3(9)
S2' B11 B12 B9 1.6(11)
S2 B11 B12 B9 -67.9(6)
B6' B11 B12 B9 -63(3)
B10 B11 B12 B7 137.2(5)
B6 B11 B12 B7 100.8(8)
S2' B11 B12 B7 103.7(10)
S2 B11 B12 B7 34.3(4)
B6' B11 B12 B7 39(3)
B7 B11 B12 B10 -137.2(5)
B6 B11 B12 B10 -36.3(7)
S2' B11 B12 B10 -33.4(10)
S2 B11 B12 B10 -102.9(5)
B6' B11 B12 B10 -98(3)
B10 B11 B12 B8 99.8(6)
B7 B11 B12 B8 -37.3(5)
B6 B11 B12 B8 63.5(8)
S2' B11 B12 B8 66.4(11)
S2 B11 B12 B8 -3.1(7)
B6' B11 B12 B8 1(3)
B10 B9 B12 B11 -35.2(5)
C4 B9 B12 B11 65.7(6)
B8 B9 B12 B11 103.1(5)
B5 B9 B12 B11 3.8(7)
B10 B9 B12 B7 -102.6(5)
C4 B9 B12 B7 -1.7(6)
B8 B9 B12 B7 35.7(5)
B5 B9 B12 B7 -63.6(6)
C4 B9 B12 B10 100.9(5)
B8 B9 B12 B10 138.3(5)
B5 B9 B12 B10 39.0(5)
B10 B9 B12 B8 -138.3(5)
C4 B9 B12 B8 -37.4(4)
B5 B9 B12 B8 -99.3(5)
B8 B7 B12 B11 -138.7(5)
B3 B7 B12 B11 -101.7(5)
S2 B7 B12 B11 -34.6(4)
B8 B7 B12 B9 -36.1(5)
B11 B7 B12 B9 102.6(6)
B3 B7 B12 B9 0.9(6)
S2 B7 B12 B9 68.0(6)
B8 B7 B12 B10 -99.8(5)
B11 B7 B12 B10 38.9(5)
B3 B7 B12 B10 -62.8(6)
S2 B7 B12 B10 4.3(6)
B11 B7 B12 B8 138.7(5)
B3 B7 B12 B8 37.0(4)
S2 B7 B12 B8 104.1(5)
S2' B10 B12 B11 40.3(13)
B9 B10 B12 B11 141.1(5)
B5 B10 B12 B11 103.8(5)
B6 B10 B12 B11 36.8(7)
S2' B10 B12 B9 -100.8(13)
B11 B10 B12 B9 -141.1(5)
B5 B10 B12 B9 -37.3(5)
B6 B10 B12 B9 -104.4(8)
S2' B10 B12 B7 0.0(14)
B9 B10 B12 B7 100.9(5)
B11 B10 B12 B7 -40.3(5)
B5 B10 B12 B7 63.6(6)
B6 B10 B12 B7 -3.5(9)
S2' B10 B12 B8 -63.3(14)
B9 B10 B12 B8 37.6(4)
B11 B10 B12 B8 -103.5(5)
B5 B10 B12 B8 0.3(6)
B6 B10 B12 B8 -66.8(8)
C4 B8 B12 B11 -63.8(6)
B7 B8 B12 B11 39.0(5)
B3 B8 B12 B11 -2.4(7)
B9 B8 B12 B11 -101.3(6)
C4 B8 B12 B9 37.5(4)
B7 B8 B12 B9 140.2(5)
B3 B8 B12 B9 98.9(5)
C4 B8 B12 B7 -102.8(5)
B3 B8 B12 B7 -41.4(5)
B9 B8 B12 B7 -140.2(5)
C4 B8 B12 B10 0.3(6)
B7 B8 B12 B10 103.1(5)
B3 B8 B12 B10 61.7(6)
B9 B8 B12 B10 -37.2(4)
B3 Fe1 C5 C9 103.6(5)
C8 Fe1 C5 C9 -37.6(4)
C6 Fe1 C5 C9 -118.7(6)
C7 Fe1 C5 C9 -81.5(5)
B5 Fe1 C5 C9 -8.9(11)
C4 Fe1 C5 C9 58.9(5)
B6 Fe1 C5 C9 -146.6(14)
B6' Fe1 C5 C9 170(3)
S2' Fe1 C5 C9 -144(2)
S2 Fe1 C5 C9 162.1(4)
B3 Fe1 C5 C6 -137.7(4)
C8 Fe1 C5 C6 81.1(5)
C7 Fe1 C5 C6 37.2(4)
C9 Fe1 C5 C6 118.7(6)
B5 Fe1 C5 C6 109.8(9)
C4 Fe1 C5 C6 177.5(4)
B6 Fe1 C5 C6 -27.9(14)
B6' Fe1 C5 C6 -71(3)
S2' Fe1 C5 C6 -25(3)
S2 Fe1 C5 C6 -79.2(4)
C9 C5 C6 C7 1.0(7)
Fe1 C5 C6 C7 -60.0(4)
C9 C5 C6 Fe1 61.0(4)
B3 Fe1 C6 C7 174.6(4)
C5 Fe1 C6 C7 119.0(6)
C8 Fe1 C6 C7 38.4(4)
C9 Fe1 C6 C7 81.7(5)
B5 Fe1 C6 C7 -32.1(7)
C4 Fe1 C6 C7 110.6(11)
B6 Fe1 C6 C7 -79.1(9)
B6' Fe1 C6 C7 -129(4)
S2' Fe1 C6 C7 -75.8(14)
S2 Fe1 C6 C7 -134.2(4)
B3 Fe1 C6 C5 55.6(5)
C8 Fe1 C6 C5 -80.6(5)
C7 Fe1 C6 C5 -119.0(6)
C9 Fe1 C6 C5 -37.2(4)
B5 Fe1 C6 C5 -151.0(5)
C4 Fe1 C6 C5 -8.4(13)
B6 Fe1 C6 C5 162.0(9)
B6' Fe1 C6 C5 112(4)
S2' Fe1 C6 C5 165.2(14)
S2 Fe1 C6 C5 106.9(4)
C5 C6 C7 C8 -0.7(7)
Fe1 C6 C7 C8 -60.2(4)
C5 C6 C7 Fe1 59.5(4)
B3 Fe1 C7 C6 -17.5(13)
C5 Fe1 C7 C6 -37.8(4)
C8 Fe1 C7 C6 -117.9(6)
C9 Fe1 C7 C6 -80.7(4)
B5 Fe1 C7 C6 160.3(4)
C4 Fe1 C7 C6 -158.1(4)
B6 Fe1 C7 C6 106.3(6)
B6' Fe1 C7 C6 57(4)
S2' Fe1 C7 C6 111.7(12)
S2 Fe1 C7 C6 55.2(5)
B3 Fe1 C7 C8 100.5(11)
C5 Fe1 C7 C8 80.1(4)
C6 Fe1 C7 C8 117.9(6)
C9 Fe1 C7 C8 37.3(4)
B5 Fe1 C7 C8 -81.7(4)
C4 Fe1 C7 C8 -40.2(6)
B6 Fe1 C7 C8 -135.7(6)
B6' Fe1 C7 C8 175(4)
S2' Fe1 C7 C8 -130.4(11)
S2 Fe1 C7 C8 173.1(3)
C6 C7 C8 C9 0.2(7)
Fe1 C7 C8 C9 -60.4(4)
C6 C7 C8 Fe1 60.5(4)
B3 Fe1 C8 C9 -38.1(6)
C5 Fe1 C8 C9 37.3(4)
C6 Fe1 C8 C9 81.3(4)
C7 Fe1 C8 C9 119.0(5)
B5 Fe1 C8 C9 -134.0(4)
C4 Fe1 C8 C9 -84.9(4)
B6 Fe1 C8 C9 172.6(7)
B6' Fe1 C8 C9 110(8)
S2' Fe1 C8 C9 178.8(12)
S2 Fe1 C8 C9 102.2(7)
B3 Fe1 C8 C7 -157.2(4)
C5 Fe1 C8 C7 -81.7(4)
C6 Fe1 C8 C7 -37.7(4)
C9 Fe1 C8 C7 -119.0(5)
B5 Fe1 C8 C7 107.0(4)
C4 Fe1 C8 C7 156.1(4)
B6 Fe1 C8 C7 53.5(7)
B6' Fe1 C8 C7 -10(8)
S2' Fe1 C8 C7 59.8(13)
S2 Fe1 C8 C7 -16.8(8)
C6 C5 C9 C8 -0.9(7)
Fe1 C5 C9 C8 59.8(4)
C6 C5 C9 Fe1 -60.7(5)
C7 C8 C9 C5 0.5(7)
Fe1 C8 C9 C5 -59.7(4)
C7 C8 C9 Fe1 60.1(4)
B3 Fe1 C9 C5 -85.4(5)
C8 Fe1 C9 C5 118.8(6)
C6 Fe1 C9 C5 38.0(4)
C7 Fe1 C9 C5 81.1(4)
B5 Fe1 C9 C5 176.7(4)
C4 Fe1 C9 C5 -135.3(4)
B6 Fe1 C9 C5 100.7(14)
B6' Fe1 C9 C5 -16(5)
S2' Fe1 C9 C5 116(3)
S2 Fe1 C9 C5 -27.7(6)
B3 Fe1 C9 C8 155.8(4)
C5 Fe1 C9 C8 -118.8(6)
C6 Fe1 C9 C8 -80.8(4)
C7 Fe1 C9 C8 -37.7(4)
B5 Fe1 C9 C8 57.9(5)
C4 Fe1 C9 C8 105.9(4)
B6 Fe1 C9 C8 -18.1(15)
B6' Fe1 C9 C8 -134(5)
S2' Fe1 C9 C8 -3(3)
S2 Fe1 C9 C8 -146.5(3)
B3 C4 N1 C10 57.5(8)
B5 C4 N1 C10 -155.0(5)
B8 C4 N1 C10 -17.3(8)
B9 C4 N1 C10 -86.5(7)
Fe1 C4 N1 C10 132.3(5)
C4 N1 C10 C11 -168.9(5)
C4 N1 C10 C13 -50.6(8)
C4 N1 C10 C12 74.9(7)
